data_4120614
loop_
_publ_author_name
'Goetz, Adam E.'
'Silberstein, Amanda L.'
'Corsello, Michael A.'
'Garg, Neil K.'

_publ_section_title
;
 Concise Enantiospecific Total Synthesis of Tubingensin A.
;
_journal_issue 8
_journal_name_full 'Journal of the American Chemical Society'
_journal_page_first 3036
_journal_paper_doi 10.1021/ja501142e
_journal_volume 136
_journal_year 2014
_chemical_formula_moiety 'C30 H37 N O2.08'
_chemical_formula_sum 'C30 H37 N O2.08'
_chemical_formula_weight 444.88
_chemical_name_systematic
; 
 ? 
;
_space_group_crystal_system triclinic
_space_group_IT_number 2
_space_group_name_Hall '-P 1'
_space_group_name_H-M_alt 'P -1'
_symmetry_space_group_name_Hall '-P 1'
_symmetry_space_group_name_H-M 'P -1'
_atom_sites_solution_hydrogens geom
_audit_creation_method SHELXL-2013
_cell_angle_alpha 102.3480(16)
_cell_angle_beta 97.1790(16)
_cell_angle_gamma 102.2770(16)
_cell_formula_units_Z 2
_cell_length_a 8.7034(11)
_cell_length_b 9.0617(12)
_cell_length_c 16.353(2)
_cell_measurement_reflns_used 5404
_cell_measurement_temperature 100(2)
_cell_measurement_theta_max 28.28
_cell_measurement_theta_min 3.67
_cell_volume 1211.3(3)
_computing_cell_refinement 'Bruker SAINT'
_computing_data_collection 'Bruker APEX2'
_computing_data_reduction 'Bruker SAINT'
_computing_molecular_graphics 'Bruker SHELXTL'
_computing_publication_material 'Bruker SHELXTL'
_computing_structure_refinement 'SHELXL-2013 (Sheldrick, 2013)'
_computing_structure_solution 'SHELXS-97 (Sheldrick 2008)'
_diffrn_ambient_temperature 100(2)
_diffrn_measured_fraction_theta_full 0.993
_diffrn_measured_fraction_theta_max 0.975
_diffrn_measurement_device_type 'Bruker APEX-II CCD'
_diffrn_measurement_method '\f and \w scans'
_diffrn_radiation_type MoK\a
_diffrn_radiation_wavelength 0.71073
_diffrn_reflns_av_R_equivalents 0.0413
_diffrn_reflns_av_unetI/netI 0.0551
_diffrn_reflns_Laue_measured_fraction_full 0.993
_diffrn_reflns_Laue_measured_fraction_max 0.975
_diffrn_reflns_limit_h_max 11
_diffrn_reflns_limit_h_min -11
_diffrn_reflns_limit_k_max 11
_diffrn_reflns_limit_k_min -12
_diffrn_reflns_limit_l_max 21
_diffrn_reflns_limit_l_min -21
_diffrn_reflns_number 15622
_diffrn_reflns_point_group_measured_fraction_full 0.993
_diffrn_reflns_point_group_measured_fraction_max 0.975
_diffrn_reflns_theta_full 25.000
_diffrn_reflns_theta_max 28.398
_diffrn_reflns_theta_min 3.668
_exptl_absorpt_coefficient_mu 0.075
_exptl_absorpt_correction_T_max 0.74
_exptl_absorpt_correction_T_min 0.67
_exptl_absorpt_correction_type multi-scan
_exptl_absorpt_process_details 'Sadabs (Bruker)'
_exptl_crystal_colour colorless
_exptl_crystal_density_diffrn 1.220
_exptl_crystal_description tablet
_exptl_crystal_F_000 481.3
_exptl_crystal_size_max 0.200
_exptl_crystal_size_mid 0.100
_exptl_crystal_size_min 0.080
_refine_diff_density_max 0.369
_refine_diff_density_min -0.251
_refine_diff_density_rms 0.057
_refine_ls_extinction_method none
_refine_ls_goodness_of_fit_ref 1.054
_refine_ls_hydrogen_treatment constr
_refine_ls_matrix_type full
_refine_ls_number_parameters 308
_refine_ls_number_reflns 5921
_refine_ls_number_restraints 4
_refine_ls_restrained_S_all 1.082
_refine_ls_R_factor_all 0.0861
_refine_ls_R_factor_gt 0.0564
_refine_ls_shift/su_max 0.001
_refine_ls_shift/su_mean 0.000
_refine_ls_structure_factor_coef Fsqd
_refine_ls_weighting_details 'w=1/[\s^2^(Fo^2^)+(0.0541P)^2^+0.7619P] where P=(Fo^2^+2Fc^2^)/3'
_refine_ls_weighting_scheme calc
_refine_ls_wR_factor_gt 0.1352
_refine_ls_wR_factor_ref 0.1505
_reflns_Friedel_coverage 0.000
_reflns_number_gt 4120
_reflns_number_total 5921
_reflns_threshold_expression 'I > 2\s(I)'
_cod_data_source_file ja501142e_si_002.cif
_cod_data_source_block ng1302s_a
_cod_database_code 4120614
_shelx_space_group_comment
; 
The symmetry employed for this shelxl refinement is uniquely defined 
by the following loop, which should always be used as a source of 
symmetry information in preference to the above space-group names. 
They are only intended as comments. 
;
_shelx_estimated_absorpt_t_min 0.985
_shelx_estimated_absorpt_t_max 0.994
_shelxl_version_number 2013-3

loop_
_space_group_symop_operation_xyz
'x, y, z'
'-x, -y, -z'

loop_
_atom_site_label
_atom_site_type_symbol
_atom_site_fract_x
_atom_site_fract_y
_atom_site_fract_z
_atom_site_U_iso_or_equiv
_atom_site_adp_type
_atom_site_occupancy
_atom_site_site_symmetry_order
_atom_site_calc_flag
_atom_site_refinement_flags_posn
_atom_site_refinement_flags_adp
_atom_site_refinement_flags_occupancy
O1S O 0.9935(17) 0.9215(16) -0.0079(8) 0.010(3) Uiso 0.08 1 d . . P
O1 O 0.95059(17) 0.26858(18) 0.21690(10) 0.0305(4) Uani 1 1 d . . .
O2 O 0.13562(16) 0.67711(17) 0.41632(9) 0.0267(3) Uani 1 1 d . . .
N1 N 0.37067(18) 0.58033(19) 0.42342(10) 0.0205(3) Uani 1 1 d . . .
C1 C 0.5111(2) 0.8309(2) 0.52974(12) 0.0222(4) Uani 1 1 d . . .
H1 H 0.4175 0.8524 0.5487 0.027 Uiso 1 1 calc R U .
C2 C 0.6598(2) 0.9318(2) 0.56271(12) 0.0244(4) Uani 1 1 d . . .
H2 H 0.6680 1.0244 0.6050 0.029 Uiso 1 1 calc R U .
C3 C 0.7983(2) 0.9009(2) 0.53542(12) 0.0234(4) Uani 1 1 d . . .
H3 H 0.8986 0.9727 0.5594 0.028 Uiso 1 1 calc R U .
C4 C 0.7909(2) 0.7669(2) 0.47379(11) 0.0208(4) Uani 1 1 d . . .
H4 H 0.8853 0.7456 0.4557 0.025 Uiso 1 1 calc R U .
C5 C 0.6418(2) 0.6637(2) 0.43871(11) 0.0184(4) Uani 1 1 d . . .
C6 C 0.5040(2) 0.6972(2) 0.46784(11) 0.0192(4) Uani 1 1 d . . .
C7 C 0.4208(2) 0.4705(2) 0.36578(11) 0.0186(4) Uani 1 1 d . . .
C8 C 0.3328(2) 0.3345(2) 0.30826(11) 0.0202(4) Uani 1 1 d . . .
H8 H 0.2200 0.3038 0.3037 0.024 Uiso 1 1 calc R U .
C9 C 0.4111(2) 0.2430(2) 0.25702(11) 0.0186(4) Uani 1 1 d . . .
C10 C 0.5783(2) 0.2904(2) 0.26182(11) 0.0181(4) Uani 1 1 d . . .
C11 C 0.6647(2) 0.4279(2) 0.32069(11) 0.0178(4) Uani 1 1 d . . .
H11 H 0.7772 0.4600 0.3247 0.021 Uiso 1 1 calc R U .
C12 C 0.5883(2) 0.5185(2) 0.37355(11) 0.0177(4) Uani 1 1 d . . .
C13 C 0.3116(2) 0.0878(2) 0.20165(12) 0.0221(4) Uani 1 1 d . . .
H13A H 0.2136 0.1045 0.1711 0.027 Uiso 1 1 calc R U .
H13B H 0.2783 0.0181 0.2387 0.027 Uiso 1 1 calc R U .
C14 C 0.3972(2) 0.0065(2) 0.13656(12) 0.0224(4) Uani 1 1 d . . .
H14A H 0.3919 0.0522 0.0867 0.027 Uiso 1 1 calc R U .
H14B H 0.3406 -0.1052 0.1167 0.027 Uiso 1 1 calc R U .
C15 C 0.5733(2) 0.0202(2) 0.17192(11) 0.0198(4) Uani 1 1 d . . .
C16 C 0.6634(2) 0.2000(2) 0.19932(11) 0.0178(4) Uani 1 1 d . . .
C17 C 0.8334(2) 0.2110(2) 0.24337(12) 0.0212(4) Uani 1 1 d . . .
C18 C 0.8491(2) 0.1400(3) 0.31817(13) 0.0266(4) Uani 1 1 d . . .
H18A H 0.8064 0.1975 0.3651 0.032 Uiso 1 1 calc R U .
H18B H 0.9632 0.1483 0.3387 0.032 Uiso 1 1 calc R U .
C19 C 0.7566(2) -0.0320(3) 0.29233(13) 0.0284(5) Uani 1 1 d . . .
H19A H 0.8100 -0.0922 0.2519 0.034 Uiso 1 1 calc R U .
H19B H 0.7576 -0.0744 0.3433 0.034 Uiso 1 1 calc R U .
C20 C 0.5836(2) -0.0511(2) 0.25083(12) 0.0231(4) Uani 1 1 d . . .
H20 H 0.5330 0.0088 0.2939 0.028 Uiso 1 1 calc R U .
C21 C 0.2107(2) 0.5660(2) 0.44153(13) 0.0235(4) Uani 1 1 d . . .
H21A H 0.1450 0.4602 0.4120 0.028 Uiso 1 1 calc R U .
H21B H 0.2151 0.5776 0.5034 0.028 Uiso 1 1 calc R U .
C22 C 0.1128(3) 0.6610(3) 0.32684(13) 0.0293(5) Uani 1 1 d . . .
H22A H 0.2168 0.6872 0.3094 0.044 Uiso 1 1 calc R U .
H22B H 0.0488 0.7315 0.3121 0.044 Uiso 1 1 calc R U .
H22C H 0.0570 0.5532 0.2974 0.044 Uiso 1 1 calc R U .
C23 C 0.6733(2) 0.2698(2) 0.12028(12) 0.0213(4) Uani 1 1 d . . .
H23A H 0.7491 0.2256 0.0882 0.026 Uiso 1 1 calc R U .
H23B H 0.5669 0.2329 0.0830 0.026 Uiso 1 1 calc R U .
C24 C 0.7239(3) 0.4463(2) 0.13588(12) 0.0253(4) Uani 1 1 d . . .
H24A H 0.6520 0.4934 0.1698 0.030 Uiso 1 1 calc R U .
H24B H 0.8338 0.4851 0.1692 0.030 Uiso 1 1 calc R U .
C25 C 0.7187(3) 0.4959(2) 0.05394(13) 0.0255(4) Uani 1 1 d . . .
H25 H 0.6258 0.4452 0.0121 0.031 Uiso 1 1 calc R U .
C26 C 0.8263(3) 0.6013(2) 0.03182(13) 0.0283(5) Uani 1 1 d . . .
C27 C 0.7939(3) 0.6374(3) -0.05519(15) 0.0402(6) Uani 1 1 d . . .
H27A H 0.8793 0.6181 -0.0867 0.060 Uiso 1 1 calc R U .
H27B H 0.7907 0.7470 -0.0472 0.060 Uiso 1 1 calc R U .
H27C H 0.6912 0.5703 -0.0873 0.060 Uiso 1 1 calc R U .
C28 C 0.9811(3) 0.6921(3) 0.08710(14) 0.0314(5) Uani 1 1 d . . .
H28A H 0.9828 0.8032 0.1007 0.047 Uiso 1 1 calc R U .
H28B H 1.0691 0.6755 0.0572 0.047 Uiso 1 1 calc R U .
H28C H 0.9932 0.6573 0.1398 0.047 Uiso 1 1 calc R U .
C29 C 0.4932(3) -0.2224(3) 0.23173(15) 0.0336(5) Uani 1 1 d . . .
H29A H 0.3821 -0.2346 0.2058 0.050 Uiso 1 1 calc R U .
H29B H 0.4958 -0.2565 0.2848 0.050 Uiso 1 1 calc R U .
H29C H 0.5439 -0.2860 0.1924 0.050 Uiso 1 1 calc R U .
C30 C 0.6476(3) -0.0664(2) 0.10207(12) 0.0258(4) Uani 1 1 d . . .
H30A H 0.7632 -0.0450 0.1212 0.039 Uiso 1 1 calc R U .
H30B H 0.6266 -0.0308 0.0502 0.039 Uiso 1 1 calc R U .
H30C H 0.6004 -0.1787 0.0903 0.039 Uiso 1 1 calc R U .

loop_
_atom_site_aniso_label
_atom_site_aniso_U_11
_atom_site_aniso_U_22
_atom_site_aniso_U_33
_atom_site_aniso_U_23
_atom_site_aniso_U_13
_atom_site_aniso_U_12
O1 0.0176(7) 0.0368(9) 0.0401(8) 0.0150(7) 0.0070(6) 0.0066(6)
O2 0.0214(7) 0.0293(8) 0.0321(7) 0.0071(6) 0.0050(6) 0.0124(6)
N1 0.0155(8) 0.0225(9) 0.0238(8) 0.0045(6) 0.0040(6) 0.0063(7)
C1 0.0237(10) 0.0232(10) 0.0219(9) 0.0068(8) 0.0051(8) 0.0090(8)
C2 0.0298(11) 0.0230(10) 0.0202(9) 0.0037(8) 0.0032(8) 0.0084(9)
C3 0.0214(10) 0.0246(11) 0.0224(9) 0.0069(8) -0.0007(8) 0.0036(8)
C4 0.0184(9) 0.0239(10) 0.0205(9) 0.0071(7) 0.0025(7) 0.0051(8)
C5 0.0191(9) 0.0194(9) 0.0179(8) 0.0070(7) 0.0024(7) 0.0056(8)
C6 0.0189(9) 0.0199(10) 0.0210(9) 0.0086(7) 0.0034(7) 0.0059(8)
C7 0.0187(9) 0.0199(10) 0.0203(9) 0.0077(7) 0.0043(7) 0.0083(8)
C8 0.0131(9) 0.0252(10) 0.0236(9) 0.0080(8) 0.0024(7) 0.0059(8)
C9 0.0153(9) 0.0198(10) 0.0215(9) 0.0070(7) 0.0018(7) 0.0048(7)
C10 0.0170(9) 0.0206(10) 0.0176(8) 0.0060(7) 0.0021(7) 0.0060(8)
C11 0.0127(8) 0.0211(10) 0.0204(9) 0.0071(7) 0.0027(7) 0.0038(7)
C12 0.0151(9) 0.0201(9) 0.0185(8) 0.0067(7) 0.0011(7) 0.0050(7)
C13 0.0162(9) 0.0224(10) 0.0256(9) 0.0049(8) 0.0016(8) 0.0026(8)
C14 0.0207(10) 0.0208(10) 0.0230(9) 0.0033(8) 0.0014(8) 0.0028(8)
C15 0.0193(9) 0.0196(10) 0.0205(9) 0.0050(7) 0.0031(7) 0.0050(8)
C16 0.0152(9) 0.0198(9) 0.0189(8) 0.0057(7) 0.0026(7) 0.0044(7)
C17 0.0174(9) 0.0213(10) 0.0241(9) 0.0026(7) 0.0033(7) 0.0064(8)
C18 0.0200(10) 0.0343(12) 0.0278(10) 0.0116(9) 0.0007(8) 0.0100(9)
C19 0.0254(11) 0.0353(12) 0.0306(11) 0.0165(9) 0.0046(9) 0.0124(9)
C20 0.0232(10) 0.0237(10) 0.0260(10) 0.0105(8) 0.0060(8) 0.0080(8)
C21 0.0171(9) 0.0266(11) 0.0302(10) 0.0089(8) 0.0079(8) 0.0085(8)
C22 0.0223(10) 0.0336(12) 0.0318(11) 0.0109(9) -0.0004(9) 0.0070(9)
C23 0.0213(10) 0.0230(10) 0.0203(9) 0.0065(7) 0.0039(7) 0.0054(8)
C24 0.0286(11) 0.0247(11) 0.0235(9) 0.0085(8) 0.0043(8) 0.0063(9)
C25 0.0282(11) 0.0244(11) 0.0255(10) 0.0086(8) 0.0033(8) 0.0082(9)
C26 0.0335(12) 0.0253(11) 0.0318(11) 0.0109(9) 0.0125(9) 0.0116(9)
C27 0.0637(17) 0.0286(12) 0.0409(13) 0.0200(10) 0.0278(12) 0.0158(12)
C28 0.0262(11) 0.0285(12) 0.0412(12) 0.0132(10) 0.0101(10) 0.0038(9)
C29 0.0346(12) 0.0265(12) 0.0433(13) 0.0153(10) 0.0102(10) 0.0067(10)
C30 0.0277(11) 0.0243(11) 0.0252(10) 0.0032(8) 0.0064(8) 0.0078(9)

loop_
_atom_type_symbol
_atom_type_description
_atom_type_scat_dispersion_real
_atom_type_scat_dispersion_imag
_atom_type_scat_source
C C 0.0033 0.0016 'International Tables Vol C Tables 4.2.6.8 and 6.1.1.4'
H H 0.0000 0.0000 'International Tables Vol C Tables 4.2.6.8 and 6.1.1.4'
N N 0.0061 0.0033 'International Tables Vol C Tables 4.2.6.8 and 6.1.1.4'
O O 0.0106 0.0060 'International Tables Vol C Tables 4.2.6.8 and 6.1.1.4'

loop_
_geom_angle_atom_site_label_1
_geom_angle_atom_site_label_2
_geom_angle_atom_site_label_3
_geom_angle
C21 O2 C22 112.82(15)
C6 N1 C7 108.59(15)
C6 N1 C21 125.14(16)
C7 N1 C21 125.87(16)
C2 C1 C6 117.42(18)
C2 C1 H1 121.3
C6 C1 H1 121.3
C1 C2 C3 121.73(19)
C1 C2 H2 119.1
C3 C2 H2 119.1
C4 C3 C2 120.74(19)
C4 C3 H3 119.6
C2 C3 H3 119.6
C3 C4 C5 118.70(18)
C3 C4 H4 120.7
C5 C4 H4 120.7
C4 C5 C6 119.37(17)
C4 C5 C12 134.07(17)
C6 C5 C12 106.55(16)
C1 C6 N1 128.78(17)
C1 C6 C5 122.03(18)
N1 C6 C5 109.17(16)
C8 C7 N1 130.02(17)
C8 C7 C12 121.31(17)
N1 C7 C12 108.67(16)
C7 C8 C9 119.33(17)
C7 C8 H8 120.3
C9 C8 H8 120.3
C8 C9 C10 120.54(17)
C8 C9 C13 117.07(16)
C10 C9 C13 122.25(16)
C11 C10 C9 119.03(16)
C11 C10 C16 119.79(16)
C9 C10 C16 121.02(16)
C12 C11 C10 120.95(17)
C12 C11 H11 119.5
C10 C11 H11 119.5
C11 C12 C7 118.79(17)
C11 C12 C5 134.18(17)
C7 C12 C5 107.02(16)
C9 C13 C14 114.26(16)
C9 C13 H13A 108.7
C14 C13 H13A 108.7
C9 C13 H13B 108.7
C14 C13 H13B 108.7
H13A C13 H13B 107.6
C13 C14 C15 113.20(15)
C13 C14 H14A 108.9
C15 C14 H14A 108.9
C13 C14 H14B 108.9
C15 C14 H14B 108.9
H14A C14 H14B 107.8
C30 C15 C14 109.06(15)
C30 C15 C20 110.42(16)
C14 C15 C20 109.53(15)
C30 C15 C16 109.85(15)
C14 C15 C16 108.01(15)
C20 C15 C16 109.93(15)
C10 C16 C17 109.61(15)
C10 C16 C23 110.19(15)
C17 C16 C23 108.99(15)
C10 C16 C15 110.11(14)
C17 C16 C15 106.71(15)
C23 C16 C15 111.16(14)
O1 C17 C18 121.16(18)
O1 C17 C16 121.66(17)
C18 C17 C16 117.10(16)
C17 C18 C19 110.06(16)
C17 C18 H18A 109.6
C19 C18 H18A 109.6
C17 C18 H18B 109.6
C19 C18 H18B 109.6
H18A C18 H18B 108.2
C20 C19 C18 111.20(17)
C20 C19 H19A 109.4
C18 C19 H19A 109.4
C20 C19 H19B 109.4
C18 C19 H19B 109.4
H19A C19 H19B 108.0
C29 C20 C19 109.37(17)
C29 C20 C15 113.86(17)
C19 C20 C15 112.08(16)
C29 C20 H20 107.1
C19 C20 H20 107.1
C15 C20 H20 107.1
O2 C21 N1 113.51(16)
O2 C21 H21A 108.9
N1 C21 H21A 108.9
O2 C21 H21B 108.9
N1 C21 H21B 108.9
H21A C21 H21B 107.7
O2 C22 H22A 109.5
O2 C22 H22B 109.5
H22A C22 H22B 109.5
O2 C22 H22C 109.5
H22A C22 H22C 109.5
H22B C22 H22C 109.5
C24 C23 C16 117.81(15)
C24 C23 H23A 107.9
C16 C23 H23A 107.9
C24 C23 H23B 107.9
C16 C23 H23B 107.9
H23A C23 H23B 107.2
C25 C24 C23 111.58(16)
C25 C24 H24A 109.3
C23 C24 H24A 109.3
C25 C24 H24B 109.3
C23 C24 H24B 109.3
H24A C24 H24B 108.0
C26 C25 C24 128.9(2)
C26 C25 H25 115.5
C24 C25 H25 115.5
C25 C26 C28 124.32(19)
C25 C26 C27 120.1(2)
C28 C26 C27 115.53(18)
C26 C27 H27A 109.5
C26 C27 H27B 109.5
H27A C27 H27B 109.5
C26 C27 H27C 109.5
H27A C27 H27C 109.5
H27B C27 H27C 109.5
C26 C28 H28A 109.5
C26 C28 H28B 109.5
H28A C28 H28B 109.5
C26 C28 H28C 109.5
H28A C28 H28C 109.5
H28B C28 H28C 109.5
C20 C29 H29A 109.5
C20 C29 H29B 109.5
H29A C29 H29B 109.5
C20 C29 H29C 109.5
H29A C29 H29C 109.5
H29B C29 H29C 109.5
C15 C30 H30A 109.5
C15 C30 H30B 109.5
H30A C30 H30B 109.5
C15 C30 H30C 109.5
H30A C30 H30C 109.5
H30B C30 H30C 109.5

loop_
_geom_bond_atom_site_label_1
_geom_bond_atom_site_label_2
_geom_bond_distance
_geom_bond_site_symmetry_2
O1S O1S 1.37(3) 2_775
O1 C17 1.216(2) .
O2 C21 1.415(2) .
O2 C22 1.423(2) .
N1 C6 1.390(2) .
N1 C7 1.398(2) .
N1 C21 1.444(2) .
C1 C2 1.383(3) .
C1 C6 1.388(3) .
C1 H1 0.9500 .
C2 C3 1.399(3) .
C2 H2 0.9500 .
C3 C4 1.386(3) .
C3 H3 0.9500 .
C4 C5 1.399(3) .
C4 H4 0.9500 .
C5 C6 1.412(3) .
C5 C12 1.449(3) .
C7 C8 1.383(3) .
C7 C12 1.411(3) .
C8 C9 1.393(3) .
C8 H8 0.9500 .
C9 C10 1.414(2) .
C9 C13 1.513(3) .
C10 C11 1.398(3) .
C10 C16 1.534(2) .
C11 C12 1.391(2) .
C11 H11 0.9500 .
C13 C14 1.526(3) .
C13 H13A 0.9900 .
C13 H13B 0.9900 .
C14 C15 1.538(3) .
C14 H14A 0.9900 .
C14 H14B 0.9900 .
C15 C30 1.535(3) .
C15 C20 1.563(3) .
C15 C16 1.590(3) .
C16 C17 1.536(3) .
C16 C23 1.559(2) .
C17 C18 1.504(3) .
C18 C19 1.535(3) .
C18 H18A 0.9900 .
C18 H18B 0.9900 .
C19 C20 1.530(3) .
C19 H19A 0.9900 .
C19 H19B 0.9900 .
C20 C29 1.529(3) .
C20 H20 1.0000 .
C21 H21A 0.9900 .
C21 H21B 0.9900 .
C22 H22A 0.9800 .
C22 H22B 0.9800 .
C22 H22C 0.9800 .
C23 C24 1.522(3) .
C23 H23A 0.9900 .
C23 H23B 0.9900 .
C24 C25 1.500(3) .
C24 H24A 0.9900 .
C24 H24B 0.9900 .
C25 C26 1.331(3) .
C25 H25 0.9500 .
C26 C28 1.488(3) .
C26 C27 1.533(3) .
C27 H27A 0.9800 .
C27 H27B 0.9800 .
C27 H27C 0.9800 .
C28 H28A 0.9800 .
C28 H28B 0.9800 .
C28 H28C 0.9800 .
C29 H29A 0.9800 .
C29 H29B 0.9800 .
C29 H29C 0.9800 .
C30 H30A 0.9800 .
C30 H30B 0.9800 .
C30 H30C 0.9800 .
